data_7017271
loop_
_publ_author_name
'Fondo, Matilde'
'Ocampo, Noelia'
'Garc\'ia-Deibe, Ana M'
'Garc\'ia-Santos, Isabel'
'Sanmart\'in, Jes\'us'
'Mota, Antonio J.'
'P\'erez-Lustres, J Luis'

_publ_section_title
;
 Ferromagnetic heterotrinuclear Cu-Ni complexes of a compartmental chiral
 Schiff base.
;
_journal_issue 44
_journal_name_full 'Dalton transactions (Cambridge, England : 2003)'
_journal_page_first 11770
_journal_page_last 11780
_journal_paper_doi 10.1039/c1dt10897b
_journal_volume 40
_journal_year 2011
_chemical_formula_moiety '(C42 H40 Br4 Cl4 Cu2 N6 Ni O9), 0.5(C H4 O), 0.75(H2 O),1.5 O'
_chemical_formula_sum 'C42.5 H43.5 Br4 Cl4 Cu2 N6 Ni O11.75'
_chemical_formula_weight 1473.56
_chemical_name_systematic
;
?
;
_space_group_IT_number 14
_symmetry_cell_setting monoclinic
_symmetry_space_group_name_Hall '-P 2ybc'
_symmetry_space_group_name_H-M 'P 1 21/c 1'
_atom_sites_solution_hydrogens geom
_atom_sites_solution_primary direct
_atom_sites_solution_secondary difmap
_audit_creation_method SHELXL-97
_cell_angle_alpha 90.00
_cell_angle_beta 98.0390(10)
_cell_angle_gamma 90.00
_cell_formula_units_Z 4
_cell_length_a 9.9250(2)
_cell_length_b 19.1020(5)
_cell_length_c 33.3420(8)
_cell_measurement_reflns_used 9045
_cell_measurement_temperature 100(2)
_cell_measurement_theta_max 25.145
_cell_measurement_theta_min 2.335
_cell_volume 6259.1(3)
_computing_cell_refinement 'BRUKER APEX2'
_computing_data_collection 'BRUKER APEX2'
_computing_structure_refinement 'SHELXL-97 (Sheldrick, 1997)'
_computing_structure_solution 'SIR-2004 (Burla, 2004)'
_diffrn_ambient_temperature 100(2)
_diffrn_measured_fraction_theta_full 1.000
_diffrn_measured_fraction_theta_max 1.000
_diffrn_measurement_device_type 'Bruker X8 KappaAPEXII'
_diffrn_measurement_method 'omega and phi scans'
_diffrn_radiation_monochromator graphite
_diffrn_radiation_source 'fine-focus sealed tube'
_diffrn_radiation_type MoK\a
_diffrn_radiation_wavelength 0.71073
_diffrn_reflns_av_R_equivalents 0.0537
_diffrn_reflns_av_sigmaI/netI 0.0312
_diffrn_reflns_limit_h_max 12
_diffrn_reflns_limit_h_min -12
_diffrn_reflns_limit_k_max 23
_diffrn_reflns_limit_k_min 0
_diffrn_reflns_limit_l_max 41
_diffrn_reflns_limit_l_min 0
_diffrn_reflns_number 148281
_diffrn_reflns_theta_full 26.37
_diffrn_reflns_theta_max 26.37
_diffrn_reflns_theta_min 1.63
_exptl_absorpt_coefficient_mu 3.749
_exptl_absorpt_correction_T_max 0.7693
_exptl_absorpt_correction_T_min 0.6023
_exptl_absorpt_correction_type multi-scan
_exptl_absorpt_process_details 'SADABS, Bruker (2008)'
_exptl_crystal_colour needle
_exptl_crystal_density_diffrn 1.564
_exptl_crystal_density_method 'not measured'
_exptl_crystal_description green
_exptl_crystal_F_000 2914
_exptl_crystal_size_max 0.30
_exptl_crystal_size_mid 0.10
_exptl_crystal_size_min 0.07
_refine_diff_density_max 2.296
_refine_diff_density_min -2.415
_refine_diff_density_rms 0.166
_refine_ls_extinction_method none
_refine_ls_goodness_of_fit_ref 1.095
_refine_ls_hydrogen_treatment mixed
_refine_ls_matrix_type full
_refine_ls_number_parameters 662
_refine_ls_number_reflns 12796
_refine_ls_number_restraints 0
_refine_ls_restrained_S_all 1.095
_refine_ls_R_factor_all 0.0847
_refine_ls_R_factor_gt 0.0662
_refine_ls_shift/su_max 0.000
_refine_ls_shift/su_mean 0.000
_refine_ls_structure_factor_coef Fsqd
_refine_ls_weighting_details 'calc w=1/[\s^2^(Fo^2^)+(0.0651P)^2^+66.3067P] where P=(Fo^2^+2Fc^2^)/3'
_refine_ls_weighting_scheme calc
_refine_ls_wR_factor_gt 0.1716
_refine_ls_wR_factor_ref 0.1787
_reflns_number_gt 10345
_reflns_number_total 12796
_reflns_threshold_expression >2\s(I)
_cod_data_source_file c1dt10897b.txt
_cod_data_source_block 2.3.25H2O.0.5MeOH
_cod_depositor_comments
;
The following automatic conversions were performed:

'_symmetry_cell_setting' value 'Monoclinic' changed to 'monoclinic'
according to /home/saulius/struct/CIF-dictionaries/cif_core.dic
dictionary named 'cif_core.dic' version 2.4.1 from 2010-06-29.

Automatic conversion script
Id: cif_fix_values 1715 2011-07-08 13:25:40Z adriana 
;
_cod_original_sg_symbol_H-M 'P 21/c'
_cod_original_formula_sum 'C42.50 H43.50 Br4 Cl4 Cu2 N6 Ni O11.75'
_cod_database_code 7017271

loop_
_symmetry_equiv_pos_as_xyz
'x, y, z'
'-x, y+1/2, -z+1/2'
'-x, -y, -z'
'x, -y-1/2, z-1/2'

loop_
_atom_site_label
_atom_site_type_symbol
_atom_site_fract_x
_atom_site_fract_y
_atom_site_fract_z
_atom_site_U_iso_or_equiv
_atom_site_adp_type
_atom_site_occupancy
_atom_site_symmetry_multiplicity
_atom_site_calc_flag
_atom_site_refinement_flags
_atom_site_disorder_assembly
_atom_site_disorder_group
Cu11 Cu 0.34064(7) 0.03366(4) 0.36137(2) 0.02045(18) Uani 1 1 d . . .
Ni12 Ni 0.37650(8) -0.12964(5) 0.35110(2) 0.02124(19) Uani 1 1 d . . .
Cu13 Cu 0.57464(8) -0.22628(5) 0.30862(2) 0.0265(2) Uani 1 1 d . . .
O101 O 0.4922(4) 0.0867(3) 0.34738(14) 0.0266(11) Uani 1 1 d . . .
O102 O 0.6793(6) -0.1709(3) 0.27636(16) 0.0432(14) Uani 1 1 d . . .
O103 O 0.4189(4) -0.0671(2) 0.40099(13) 0.0214(9) Uani 1 1 d . . .
O104 O 0.3596(5) -0.1813(3) 0.29732(14) 0.0288(11) Uani 1 1 d . . .
N101 N 0.3074(5) 0.1028(3) 0.40162(17) 0.0243(12) Uani 1 1 d . . .
N102 N 0.5695(6) -0.3049(3) 0.27164(17) 0.0281(13) Uani 1 1 d . . .
N103 N 0.1432(5) 0.0008(3) 0.36466(16) 0.0211(12) Uani 1 1 d . . .
N105 N 0.1624(5) -0.1201(3) 0.35854(16) 0.0223(12) Uani 1 1 d . . .
N104 N 0.5063(6) -0.2980(3) 0.34831(17) 0.0257(13) Uani 1 1 d . . .
N106 N 0.3605(5) -0.2300(3) 0.38052(16) 0.0227(12) Uani 1 1 d . . .
O10 O 0.3675(4) -0.0358(3) 0.32138(13) 0.0248(10) Uani 1 1 d . . .
O20 O 0.5827(4) -0.1494(3) 0.34857(13) 0.0234(10) Uani 1 1 d . . .
O11 O 0.2980(7) 0.0274(4) 0.2675(2) 0.0612(19) Uani 1 1 d . . .
C10 C 0.3840(9) -0.0180(4) 0.2841(2) 0.0364(18) Uani 1 1 d . . .
C11 C 0.4788(11) -0.0510(6) 0.2624(3) 0.062(3) Uani 1 1 d . . .
H11A H 0.4485 -0.0989 0.2554 0.093 Uiso 1 1 calc R . .
H11B H 0.5681 -0.0525 0.2792 0.093 Uiso 1 1 calc R . .
H11C H 0.4857 -0.0247 0.2375 0.093 Uiso 1 1 calc R . .
O21 O 0.8047(5) -0.1567(3) 0.3681(2) 0.0460(15) Uani 1 1 d . . .
C20 C 0.6985(7) -0.1217(4) 0.3633(2) 0.0264(15) Uani 1 1 d . . .
C21 C 0.7003(7) -0.0463(4) 0.3741(2) 0.0271(15) Uani 1 1 d . . .
H21A H 0.7892 -0.0342 0.3891 0.041 Uiso 1 1 calc R . .
H21B H 0.6290 -0.0369 0.3910 0.041 Uiso 1 1 calc R . .
H21C H 0.6837 -0.0181 0.3494 0.041 Uiso 1 1 calc R . .
C100 C 0.5573(6) 0.1369(4) 0.3675(2) 0.0261(15) Uani 1 1 d . . .
C101 C 0.6813(7) 0.1617(4) 0.3562(2) 0.0306(16) Uani 1 1 d . . .
Br11 Br 0.74313(7) 0.11985(5) 0.31078(2) 0.0352(2) Uani 1 1 d . . .
C102 C 0.7558(7) 0.2145(4) 0.3761(3) 0.0374(18) Uani 1 1 d . . .
H102 H 0.8380 0.2298 0.3674 0.045 Uiso 1 1 calc R . .
C103 C 0.7102(8) 0.2453(5) 0.4092(3) 0.047(2) Uani 1 1 d . . .
Cl11 Cl 0.8107(3) 0.31045(17) 0.43629(9) 0.0719(8) Uani 1 1 d . . .
C104 C 0.5878(8) 0.2260(5) 0.4215(2) 0.0391(19) Uani 1 1 d . . .
H104 H 0.5561 0.2492 0.4436 0.047 Uiso 1 1 calc R . .
C105 C 0.5113(7) 0.1719(4) 0.4011(2) 0.0283(15) Uani 1 1 d . . .
C106 C 0.3841(7) 0.1543(4) 0.4149(2) 0.0262(15) Uani 1 1 d . . .
H106 H 0.3548 0.1830 0.4353 0.031 Uiso 1 1 calc R . .
C107 C 0.1762(6) 0.0934(4) 0.4166(2) 0.0247(14) Uani 1 1 d . . .
H10A H 0.1412 0.1390 0.4247 0.030 Uiso 1 1 calc R . .
H10B H 0.1870 0.0620 0.4405 0.030 Uiso 1 1 calc R . .
C108 C 0.0792(6) 0.0617(4) 0.3826(2) 0.0246(14) Uani 1 1 d . . .
H10C H -0.0046 0.0462 0.3930 0.030 Uiso 1 1 calc R . .
H10D H 0.0535 0.0974 0.3614 0.030 Uiso 1 1 calc R . .
C109 C 0.0659(6) -0.0173(4) 0.3239(2) 0.0264(15) Uani 1 1 d . . .
H10E H 0.1048 0.0074 0.3021 0.032 Uiso 1 1 calc R . .
H10F H -0.0311 -0.0041 0.3226 0.032 Uiso 1 1 calc R . .
C110 C 0.0804(6) -0.0960(4) 0.31977(19) 0.0253(15) Uani 1 1 d . . .
H11D H -0.0100 -0.1188 0.3158 0.030 Uiso 1 1 calc R . .
H11E H 0.1278 -0.1074 0.2964 0.030 Uiso 1 1 calc R . .
C111 C 0.1200(7) -0.1901(4) 0.3716(2) 0.0289(16) Uani 1 1 d . . .
H11F H 0.0926 -0.2195 0.3473 0.035 Uiso 1 1 calc R . .
H11G H 0.0399 -0.1847 0.3860 0.035 Uiso 1 1 calc R . .
C112 C 0.2326(6) -0.2266(4) 0.3990(2) 0.0266(15) Uani 1 1 d . . .
H11H H 0.2501 -0.2011 0.4251 0.032 Uiso 1 1 calc R . .
H11I H 0.2031 -0.2746 0.4047 0.032 Uiso 1 1 calc R . .
C113 C 0.4813(7) -0.2434(4) 0.41201(19) 0.0234(14) Uani 1 1 d . . .
H11J H 0.4534 -0.2674 0.4358 0.028 Uiso 1 1 calc R . .
H11K H 0.5273 -0.1990 0.4210 0.028 Uiso 1 1 calc R . .
C114 C 0.5751(7) -0.2900(4) 0.3911(2) 0.0274(15) Uani 1 1 d . . .
H11L H 0.6656 -0.2679 0.3916 0.033 Uiso 1 1 calc R . .
H11M H 0.5870 -0.3362 0.4046 0.033 Uiso 1 1 calc R . .
C115 C 0.5404(7) -0.3681(4) 0.3318(2) 0.0296(16) Uani 1 1 d . . .
H11N H 0.6382 -0.3783 0.3399 0.035 Uiso 1 1 calc R . .
H11O H 0.4869 -0.4051 0.3431 0.035 Uiso 1 1 calc R . .
C116 C 0.5086(8) -0.3680(4) 0.2864(2) 0.0328(17) Uani 1 1 d . . .
H11P H 0.5470 -0.4103 0.2750 0.039 Uiso 1 1 calc R . .
H11Q H 0.4089 -0.3679 0.2780 0.039 Uiso 1 1 calc R . .
C117 C 0.6185(7) -0.3069(4) 0.2380(2) 0.0292(16) Uani 1 1 d . . .
H117 H 0.6099 -0.3497 0.2234 0.035 Uiso 1 1 calc R . .
C118 C 0.6853(7) -0.2499(4) 0.2204(2) 0.0297(16) Uani 1 1 d . . .
C119 C 0.7305(7) -0.2622(4) 0.1830(2) 0.0296(16) Uani 1 1 d . . .
H119 H 0.7137 -0.3063 0.1700 0.036 Uiso 1 1 calc R . .
C120 C 0.7985(7) -0.2115(5) 0.1651(2) 0.0364(19) Uani 1 1 d . . .
Cl12 Cl 0.8598(2) -0.22687(13) 0.11903(6) 0.0480(5) Uani 1 1 d . . .
C121 C 0.8226(8) -0.1467(5) 0.1829(2) 0.0385(19) Uani 1 1 d . A .
H121 H 0.8687 -0.1114 0.1701 0.046 Uiso 1 1 calc R . .
C122 C 0.7790(8) -0.1337(5) 0.2195(2) 0.040(2) Uani 1 1 d . . .
Br12 Br 0.8269(6) -0.0491(2) 0.24328(5) 0.0243(9) Uani 0.66(2) 1 d P A 1
Br2' Br 0.7742(18) -0.0299(7) 0.24084(16) 0.043(2) Uani 0.34(2) 1 d P A 2
C123 C 0.7105(7) -0.1848(5) 0.2409(2) 0.0335(17) Uani 1 1 d . A .
C124 C 0.1288(6) -0.0653(4) 0.38741(19) 0.0230(14) Uani 1 1 d . . .
H124 H 0.0306 -0.0706 0.3905 0.028 Uiso 1 1 calc R . .
C125 C 0.2103(6) -0.0708(4) 0.4288(2) 0.0224(14) Uani 1 1 d . . .
C126 C 0.1420(7) -0.0763(3) 0.4624(2) 0.0225(13) Uani 1 1 d . . .
H126 H 0.0454 -0.0741 0.4590 0.027 Uiso 1 1 calc R . .
C127 C 0.2138(7) -0.0849(4) 0.5006(2) 0.0278(15) Uani 1 1 d . . .
Cl13 Cl 0.1285(2) -0.09002(12) 0.54260(5) 0.0402(5) Uani 1 1 d . . .
C128 C 0.3542(7) -0.0879(4) 0.5057(2) 0.0285(15) Uani 1 1 d . . .
H128 H 0.4042 -0.0936 0.5319 0.034 Uiso 1 1 calc R . .
C129 C 0.4212(6) -0.0826(4) 0.4723(2) 0.0231(14) Uani 1 1 d . . .
Br13 Br 0.61429(7) -0.09007(4) 0.47938(2) 0.02903(17) Uani 1 1 d . . .
C130 C 0.3529(6) -0.0727(3) 0.43269(19) 0.0197(13) Uani 1 1 d . . .
C131 C 0.3602(6) -0.2930(4) 0.3538(2) 0.0265(15) Uani 1 1 d . . .
H131 H 0.3364 -0.3349 0.3694 0.032 Uiso 1 1 calc R . .
C132 C 0.2604(7) -0.2881(4) 0.3151(2) 0.0275(15) Uani 1 1 d . . .
C133 C 0.1599(7) -0.3387(4) 0.3077(2) 0.0322(17) Uani 1 1 d . . .
H133 H 0.1566 -0.3768 0.3258 0.039 Uiso 1 1 calc R . .
C134 C 0.0647(7) -0.3327(5) 0.2735(3) 0.042(2) Uani 1 1 d . . .
Cl14 Cl -0.0659(2) -0.39402(12) 0.26341(8) 0.0538(7) Uani 1 1 d . . .
C135 C 0.0697(8) -0.2785(5) 0.2462(2) 0.041(2) Uani 1 1 d . . .
H135 H 0.0038 -0.2750 0.2227 0.049 Uiso 1 1 calc R . .
C136 C 0.1719(7) -0.2299(5) 0.2537(2) 0.0352(18) Uani 1 1 d . . .
Br14 Br 0.18564(9) -0.15653(6) 0.21580(2) 0.0467(2) Uani 1 1 d . . .
C137 C 0.2685(7) -0.2309(4) 0.2891(2) 0.0316(17) Uani 1 1 d . . .
O1W O 0.8411(7) -0.2858(4) 0.3399(2) 0.063(2) Uani 1 1 d . . .
H1W1 H 0.8286 -0.2371 0.3536 0.076 Uiso 1 1 d . . .
H1W2 H 0.8550 -0.2995 0.3100 0.076 Uiso 1 1 d . . .
O2W O 0.2455(10) 0.0018(5) 0.1812(3) 0.067(3) Uiso 0.75 1 d P . .
H2W1 H 0.3112 -0.0129 0.1687 0.080 Uiso 0.75 1 d P . .
H2W2 H 0.2612 0.0095 0.2074 0.080 Uiso 0.75 1 d P . .
O1S O 0.4484(15) -0.0453(8) 0.1407(4) 0.063(4) Uiso 0.50 1 d P . .
H1S H 0.5207 -0.0277 0.1349 0.094 Uiso 0.50 1 calc PR . .
C1S C 0.4651(16) -0.1134(8) 0.1464(5) 0.032(3) Uiso 0.50 1 d P . .
H1S1 H 0.4956 -0.1227 0.1751 0.048 Uiso 0.50 1 calc PR . .
H1S2 H 0.5336 -0.1305 0.1302 0.048 Uiso 0.50 1 calc PR . .
H1S3 H 0.3786 -0.1375 0.1380 0.048 Uiso 0.50 1 calc PR . .
O3W O 0.951(2) -0.3641(13) 0.4035(7) 0.044(6) Uiso 0.25 1 d P . .
O4W O 0.613(2) 0.0944(12) 0.0527(7) 0.041(5) Uiso 0.25 1 d P . .
O5W O 0.713(3) 0.0159(16) 0.1200(9) 0.065(8) Uiso 0.25 1 d P . .
O6W O 0.984(3) 0.0010(17) 0.1285(10) 0.073(8) Uiso 0.25 1 d P . .
O7W O 0.382(4) 0.0137(19) 0.0645(11) 0.081(9) Uiso 0.25 1 d P . .
O8W O 0.907(2) -0.2339(10) 0.4726(6) 0.029(4) Uiso 0.25 1 d P . .

loop_
_atom_site_aniso_label
_atom_site_aniso_U_11
_atom_site_aniso_U_22
_atom_site_aniso_U_33
_atom_site_aniso_U_23
_atom_site_aniso_U_13
_atom_site_aniso_U_12
Cu11 0.0136(4) 0.0305(4) 0.0182(4) 0.0026(3) 0.0059(3) 0.0060(3)
Ni12 0.0138(4) 0.0351(5) 0.0148(4) -0.0004(3) 0.0021(3) 0.0017(3)
Cu13 0.0226(4) 0.0370(5) 0.0209(4) -0.0088(4) 0.0068(3) -0.0039(4)
O101 0.018(2) 0.040(3) 0.024(2) 0.006(2) 0.0084(19) 0.006(2)
O102 0.051(3) 0.052(4) 0.030(3) -0.017(3) 0.020(3) -0.022(3)
O103 0.015(2) 0.033(3) 0.016(2) 0.0015(19) 0.0040(17) 0.0023(19)
O104 0.022(2) 0.046(3) 0.018(2) -0.008(2) 0.0018(19) 0.000(2)
N101 0.016(3) 0.037(3) 0.022(3) 0.003(2) 0.006(2) 0.002(2)
N102 0.020(3) 0.041(4) 0.023(3) -0.005(3) 0.005(2) -0.002(3)
N103 0.012(2) 0.035(3) 0.016(3) -0.002(2) 0.003(2) 0.008(2)
N105 0.016(3) 0.031(3) 0.019(3) -0.001(2) 0.000(2) 0.001(2)
N104 0.018(3) 0.036(3) 0.023(3) -0.009(2) 0.004(2) 0.001(2)
N106 0.012(2) 0.035(3) 0.020(3) -0.006(2) 0.001(2) 0.002(2)
O10 0.019(2) 0.036(3) 0.019(2) 0.004(2) 0.0020(18) 0.003(2)
O20 0.016(2) 0.036(3) 0.018(2) -0.005(2) 0.0032(17) 0.0023(19)
O11 0.049(4) 0.078(5) 0.058(4) 0.025(4) 0.013(3) 0.019(4)
C10 0.054(5) 0.035(4) 0.024(4) 0.005(3) 0.016(3) 0.010(4)
C11 0.062(6) 0.075(7) 0.050(6) 0.014(5) 0.012(5) 0.021(6)
O21 0.016(2) 0.049(4) 0.070(4) -0.022(3) -0.003(3) 0.006(2)
C20 0.018(3) 0.039(4) 0.022(3) -0.001(3) 0.004(3) 0.000(3)
C21 0.018(3) 0.030(4) 0.033(4) 0.000(3) 0.005(3) -0.001(3)
C100 0.016(3) 0.037(4) 0.025(3) 0.009(3) 0.002(3) 0.006(3)
C101 0.022(3) 0.044(4) 0.026(4) 0.010(3) 0.005(3) 0.006(3)
Br11 0.0209(3) 0.0549(5) 0.0322(4) 0.0148(3) 0.0118(3) 0.0066(3)
C102 0.019(3) 0.047(5) 0.047(5) 0.011(4) 0.007(3) -0.002(3)
C103 0.030(4) 0.057(6) 0.054(5) -0.006(4) 0.006(4) -0.017(4)
Cl11 0.0517(14) 0.084(2) 0.0845(19) -0.0262(16) 0.0238(14) -0.0353(14)
C104 0.032(4) 0.052(5) 0.035(4) -0.003(4) 0.010(3) -0.004(4)
C105 0.019(3) 0.038(4) 0.028(4) 0.005(3) 0.003(3) 0.005(3)
C106 0.024(3) 0.034(4) 0.021(3) 0.005(3) 0.006(3) 0.006(3)
C107 0.019(3) 0.032(4) 0.025(3) -0.003(3) 0.010(3) 0.008(3)
C108 0.017(3) 0.034(4) 0.024(3) 0.003(3) 0.006(3) 0.007(3)
C109 0.016(3) 0.045(4) 0.018(3) -0.004(3) -0.001(2) 0.011(3)
C110 0.016(3) 0.042(4) 0.017(3) -0.002(3) -0.002(2) 0.003(3)
C111 0.017(3) 0.042(4) 0.030(4) -0.007(3) 0.007(3) -0.002(3)
C112 0.017(3) 0.036(4) 0.029(4) 0.001(3) 0.009(3) 0.003(3)
C113 0.021(3) 0.030(4) 0.018(3) -0.002(3) 0.001(3) -0.001(3)
C114 0.017(3) 0.043(4) 0.022(3) -0.004(3) 0.002(3) 0.004(3)
C115 0.026(4) 0.035(4) 0.028(4) -0.007(3) 0.007(3) 0.002(3)
C116 0.028(4) 0.039(4) 0.034(4) -0.010(3) 0.011(3) 0.000(3)
C117 0.019(3) 0.043(4) 0.024(3) -0.013(3) 0.001(3) -0.002(3)
C118 0.020(3) 0.046(4) 0.023(3) -0.010(3) 0.001(3) -0.006(3)
C119 0.019(3) 0.049(5) 0.021(3) -0.010(3) 0.001(3) -0.002(3)
C120 0.021(3) 0.070(6) 0.019(3) -0.011(4) 0.006(3) -0.007(4)
Cl12 0.0478(12) 0.0702(15) 0.0301(10) -0.0129(10) 0.0205(9) -0.0158(11)
C121 0.027(4) 0.063(6) 0.025(4) -0.004(4) 0.002(3) -0.017(4)
C122 0.037(4) 0.055(5) 0.028(4) -0.011(4) 0.003(3) -0.022(4)
Br12 0.0217(16) 0.0253(11) 0.0248(6) -0.0054(5) 0.0002(6) 0.0000(9)
Br2' 0.042(5) 0.049(3) 0.0379(15) -0.0101(17) 0.0082(19) -0.009(4)
C123 0.025(4) 0.053(5) 0.023(4) -0.010(3) 0.004(3) -0.009(3)
C124 0.012(3) 0.036(4) 0.022(3) 0.001(3) 0.006(2) 0.003(3)
C125 0.019(3) 0.025(3) 0.024(3) 0.002(3) 0.006(3) -0.001(3)
C126 0.020(3) 0.025(3) 0.024(3) -0.002(3) 0.007(3) 0.002(3)
C127 0.033(4) 0.033(4) 0.020(3) -0.001(3) 0.012(3) 0.000(3)
Cl13 0.0391(10) 0.0646(13) 0.0205(8) 0.0021(8) 0.0169(7) 0.0071(9)
C128 0.035(4) 0.037(4) 0.013(3) -0.002(3) 0.001(3) 0.005(3)
C129 0.016(3) 0.029(4) 0.023(3) -0.001(3) -0.001(3) 0.003(3)
Br13 0.0211(3) 0.0417(4) 0.0222(3) -0.0035(3) -0.0042(3) 0.0055(3)
C130 0.018(3) 0.023(3) 0.018(3) -0.002(3) 0.003(2) 0.002(3)
C131 0.015(3) 0.038(4) 0.026(3) -0.014(3) 0.005(3) 0.001(3)
C132 0.018(3) 0.041(4) 0.023(3) -0.014(3) 0.002(3) 0.002(3)
C133 0.023(3) 0.041(4) 0.033(4) -0.020(3) 0.003(3) 0.003(3)
C134 0.021(4) 0.060(6) 0.044(5) -0.036(4) -0.001(3) 0.000(4)
Cl14 0.0244(9) 0.0547(13) 0.0766(16) -0.0431(12) -0.0128(10) 0.0023(9)
C135 0.027(4) 0.064(6) 0.030(4) -0.023(4) -0.004(3) 0.012(4)
C136 0.027(4) 0.050(5) 0.028(4) -0.010(3) 0.002(3) 0.009(3)
Br14 0.0374(4) 0.0802(7) 0.0208(4) -0.0039(4) -0.0022(3) 0.0140(4)
C137 0.021(3) 0.053(5) 0.021(3) -0.015(3) 0.003(3) 0.006(3)
O1W 0.046(4) 0.068(5) 0.078(5) -0.030(4) 0.016(3) -0.009(3)

loop_
_atom_type_symbol
_atom_type_description
_atom_type_scat_dispersion_real
_atom_type_scat_dispersion_imag
_atom_type_scat_source
C C 0.0033 0.0016 'International Tables Vol C Tables 4.2.6.8 and 6.1.1.4'
H H 0.0000 0.0000 'International Tables Vol C Tables 4.2.6.8 and 6.1.1.4'
N N 0.0061 0.0033 'International Tables Vol C Tables 4.2.6.8 and 6.1.1.4'
O O 0.0106 0.0060 'International Tables Vol C Tables 4.2.6.8 and 6.1.1.4'
Cl Cl 0.1484 0.1585 'International Tables Vol C Tables 4.2.6.8 and 6.1.1.4'
Ni Ni 0.3393 1.1124 'International Tables Vol C Tables 4.2.6.8 and 6.1.1.4'
Cu Cu 0.3201 1.2651 'International Tables Vol C Tables 4.2.6.8 and 6.1.1.4'
Br Br -0.2901 2.4595 'International Tables Vol C Tables 4.2.6.8 and 6.1.1.4'

loop_
_geom_angle_atom_site_label_1
_geom_angle_atom_site_label_2
_geom_angle_atom_site_label_3
_geom_angle
O101 Cu11 O10 90.4(2)
O101 Cu11 N101 91.3(2)
O10 Cu11 N101 178.1(2)
O101 Cu11 N103 161.5(2)
O10 Cu11 N103 92.9(2)
N101 Cu11 N103 85.2(2)
O101 Cu11 O103 110.58(17)
O10 Cu11 O103 76.32(17)
N101 Cu11 O103 103.8(2)
N103 Cu11 O103 87.91(19)
O104 Ni12 O103 169.71(19)
O104 Ni12 O10 90.3(2)
O103 Ni12 O10 82.63(18)
O104 Ni12 O20 80.65(18)
O103 Ni12 O20 92.69(17)
O10 Ni12 O20 96.62(19)
O104 Ni12 N106 88.2(2)
O103 Ni12 N106 99.69(19)
O10 Ni12 N106 173.28(19)
O20 Ni12 N106 89.59(19)
O104 Ni12 N105 100.3(2)
O103 Ni12 N105 87.21(19)
O10 Ni12 N105 90.3(2)
O20 Ni12 N105 173.1(2)
N106 Ni12 N105 83.6(2)
O102 Cu13 N102 92.2(2)
O102 Cu13 O20 89.6(2)
N102 Cu13 O20 177.2(2)
O102 Cu13 N104 166.1(3)
N102 Cu13 N104 85.0(2)
O20 Cu13 N104 92.7(2)
O102 Cu13 O104 105.5(2)
N102 Cu13 O104 104.2(2)
O20 Cu13 O104 77.31(17)
N104 Cu13 O104 88.4(2)
C100 O101 Cu11 128.0(4)
C123 O102 Cu13 128.2(5)
C130 O103 Ni12 122.2(4)
C130 O103 Cu11 110.3(4)
Ni12 O103 Cu11 90.39(16)
C137 O104 Ni12 120.3(4)
C137 O104 Cu13 111.3(4)
Ni12 O104 Cu13 94.44(18)
C106 N101 C107 119.2(6)
C106 N101 Cu11 127.5(5)
C107 N101 Cu11 113.3(4)
C117 N102 C116 119.5(6)
C117 N102 Cu13 126.8(5)
C116 N102 Cu13 113.6(4)
C124 N103 C108 112.4(5)
C124 N103 C109 101.1(5)
C108 N103 C109 110.5(5)
C124 N103 Cu11 116.2(4)
C108 N103 Cu11 104.1(4)
C109 N103 Cu11 112.8(4)
C111 N105 C124 110.2(5)
C111 N105 C110 112.7(5)
C124 N105 C110 101.4(5)
C111 N105 Ni12 106.2(4)
C124 N105 Ni12 116.2(4)
C110 N105 Ni12 110.3(4)
C131 N104 C114 101.4(5)
C131 N104 C115 112.0(5)
C114 N104 C115 110.0(5)
C131 N104 Cu13 116.4(5)
C114 N104 Cu13 113.0(4)
C115 N104 Cu13 104.0(4)
C112 N106 C131 110.6(5)
C112 N106 C113 111.2(5)
C131 N106 C113 102.3(5)
C112 N106 Ni12 105.7(4)
C131 N106 Ni12 115.9(4)
C113 N106 Ni12 111.4(4)
C10 O10 Cu11 121.4(5)
C10 O10 Ni12 132.8(5)
Cu11 O10 Ni12 105.6(2)
C20 O20 Cu13 120.5(4)
C20 O20 Ni12 136.9(4)
Cu13 O20 Ni12 102.3(2)
O11 C10 O10 114.6(7)
O11 C10 C11 122.0(7)
O10 C10 C11 123.0(7)
C10 C11 H11A 109.5
C10 C11 H11B 109.5
H11A C11 H11B 109.5
C10 C11 H11C 109.5
H11A C11 H11C 109.5
H11B C11 H11C 109.5
O21 C20 O20 121.4(7)
O21 C20 C21 120.7(6)
O20 C20 C21 117.8(6)
C20 C21 H21A 109.5
C20 C21 H21B 109.5
H21A C21 H21B 109.5
C20 C21 H21C 109.5
H21A C21 H21C 109.5
H21B C21 H21C 109.5
O101 C100 C101 119.9(6)
O101 C100 C105 124.3(6)
C101 C100 C105 115.8(7)
C102 C101 C100 123.1(7)
C102 C101 Br11 119.2(6)
C100 C101 Br11 117.7(6)
C101 C102 C103 119.2(7)
C101 C102 H102 120.4
C103 C102 H102 120.4
C102 C103 C104 121.4(8)
C102 C103 Cl11 119.0(6)
C104 C103 Cl11 119.5(7)
C103 C104 C105 119.4(8)
C103 C104 H104 120.3
C105 C104 H104 120.3
C104 C105 C100 120.9(7)
C104 C105 C106 117.2(7)
C100 C105 C106 121.9(7)
N101 C106 C105 124.9(7)
N101 C106 H106 117.5
C105 C106 H106 117.5
N101 C107 C108 107.2(5)
N101 C107 H10A 110.3
C108 C107 H10A 110.3
N101 C107 H10B 110.3
C108 C107 H10B 110.3
H10A C107 H10B 108.5
N103 C108 C107 110.6(5)
N103 C108 H10C 109.5
C107 C108 H10C 109.5
N103 C108 H10D 109.5
C107 C108 H10D 109.5
H10C C108 H10D 108.1
N103 C109 C110 105.5(5)
N103 C109 H10E 110.6
C110 C109 H10E 110.6
N103 C109 H10F 110.6
C110 C109 H10F 110.6
H10E C109 H10F 108.8
N105 C110 C109 105.8(5)
N105 C110 H11D 110.6
C109 C110 H11D 110.6
N105 C110 H11E 110.6
C109 C110 H11E 110.6
H11D C110 H11E 108.7
N105 C111 C112 112.1(6)
N105 C111 H11F 109.2
C112 C111 H11F 109.2
N105 C111 H11G 109.2
C112 C111 H11G 109.2
H11F C111 H11G 107.9
N106 C112 C111 111.7(6)
N106 C112 H11H 109.3
C111 C112 H11H 109.3
N106 C112 H11I 109.3
C111 C112 H11I 109.3
H11H C112 H11I 107.9
N106 C113 C114 105.0(5)
N106 C113 H11J 110.7
C114 C113 H11J 110.7
N106 C113 H11K 110.7
C114 C113 H11K 110.7
H11J C113 H11K 108.8
N104 C114 C113 105.6(5)
N104 C114 H11L 110.6
C113 C114 H11L 110.6
N104 C114 H11M 110.6
C113 C114 H11M 110.6
H11L C114 H11M 108.8
C116 C115 N104 110.0(6)
C116 C115 H11N 109.7
N104 C115 H11N 109.7
C116 C115 H11O 109.7
N104 C115 H11O 109.7
H11N C115 H11O 108.2
N102 C116 C115 107.5(6)
N102 C116 H11P 110.2
C115 C116 H11P 110.2
N102 C116 H11Q 110.2
C115 C116 H11Q 110.2
H11P C116 H11Q 108.5
N102 C117 C118 125.8(7)
N102 C117 H117 117.1
C118 C117 H117 117.1
C119 C118 C123 121.2(7)
C119 C118 C117 117.2(7)
C123 C118 C117 121.6(6)
C120 C119 C118 120.5(7)
C120 C119 H119 119.7
C118 C119 H119 119.7
C119 C120 C121 121.0(7)
C119 C120 Cl12 121.1(6)
C121 C120 Cl12 117.9(6)
C122 C121 C120 119.2(8)
C122 C121 H121 120.4
C120 C121 H121 120.4
C121 C122 C123 123.4(8)
C121 C122 Br12 116.6(6)
C123 C122 Br12 119.7(6)
C121 C122 Br2' 119.6(7)
C123 C122 Br2' 115.8(6)
Br12 C122 Br2' 16.7(3)
O102 C123 C118 124.8(7)
O102 C123 C122 120.5(7)
C118 C123 C122 114.7(6)
N103 C124 N105 102.7(5)
N103 C124 C125 116.8(6)
N105 C124 C125 113.7(5)
N103 C124 H124 107.7
N105 C124 H124 107.7
C125 C124 H124 107.7
C126 C125 C130 121.4(6)
C126 C125 C124 119.0(6)
C130 C125 C124 119.6(6)
C127 C126 C125 120.4(6)
C127 C126 H126 119.8
C125 C126 H126 119.8
C128 C127 C126 119.9(6)
C128 C127 Cl13 119.8(5)
C126 C127 Cl13 120.3(5)
C129 C128 C127 119.5(6)
C129 C128 H128 120.3
C127 C128 H128 120.3
C128 C129 C130 122.9(6)
C128 C129 Br13 119.1(5)
C130 C129 Br13 118.0(5)
O103 C130 C125 121.9(6)
O103 C130 C129 122.2(6)
C125 C130 C129 115.9(6)
N104 C131 N106 101.8(5)
N104 C131 C132 115.4(6)
N106 C131 C132 113.7(6)
N104 C131 H131 108.5
N106 C131 H131 108.5
C132 C131 H131 108.5
C133 C132 C137 122.3(7)
C133 C132 C131 118.4(7)
C137 C132 C131 119.2(6)
C134 C133 C132 118.8(8)
C134 C133 H133 120.6
C132 C133 H133 120.6
C133 C134 C135 121.4(8)
C133 C134 Cl14 120.6(8)
C135 C134 Cl14 118.0(6)
C136 C135 C134 118.7(7)
C136 C135 H135 120.7
C134 C135 H135 120.7
C135 C136 C137 122.8(8)
C135 C136 Br14 119.7(6)
C137 C136 Br14 117.5(6)
O104 C137 C132 122.1(6)
O104 C137 C136 122.1(8)
C132 C137 C136 115.8(7)
H1W1 O1W H1W2 131.9
H2W1 O2W H2W2 119.5
C1S O1S H1S 109.5
O1S C1S H1S1 109.5
O1S C1S H1S2 109.5
H1S1 C1S H1S2 109.5
O1S C1S H1S3 109.5
H1S1 C1S H1S3 109.5
H1S2 C1S H1S3 109.5

loop_
_geom_bond_atom_site_label_1
_geom_bond_atom_site_label_2
_geom_bond_distance
Cu11 O101 1.924(5)
Cu11 O10 1.925(5)
Cu11 N101 1.944(6)
Cu11 N103 2.076(5)
Cu11 O103 2.401(5)
Ni12 O104 2.033(5)
Ni12 O103 2.044(5)
Ni12 O10 2.044(5)
Ni12 O20 2.094(4)
Ni12 N106 2.169(6)
Ni12 N105 2.181(5)
Cu13 O102 1.916(5)
Cu13 N102 1.939(6)
Cu13 O20 1.977(5)
Cu13 N104 2.083(6)
Cu13 O104 2.282(5)
O101 C100 1.291(9)
O102 C123 1.291(9)
O103 C130 1.324(7)
O104 C137 1.313(9)
N101 C106 1.283(9)
N101 C107 1.470(8)
N102 C117 1.285(9)
N102 C116 1.465(10)
N103 C124 1.489(9)
N103 C108 1.489(9)
N103 C109 1.503(8)
N105 C111 1.485(9)
N105 C124 1.491(9)
N105 C110 1.500(8)
N104 C131 1.489(8)
N104 C114 1.500(8)
N104 C115 1.504(9)
N106 C112 1.489(8)
N106 C131 1.497(9)
N106 C113 1.502(8)
O10 C10 1.322(8)
O20 C20 1.297(8)
O11 C10 1.285(10)
C10 C11 1.414(12)
C11 H11A 0.9800
C11 H11B 0.9800
C11 H11C 0.9800
O21 C20 1.239(9)
C20 C21 1.484(10)
C21 H21A 0.9800
C21 H21B 0.9800
C21 H21C 0.9800
C100 C101 1.419(10)
C100 C105 1.431(10)
C101 C102 1.367(11)
C101 Br11 1.889(8)
C102 C103 1.381(12)
C102 H102 0.9500
C103 C104 1.386(11)
C103 Cl11 1.762(9)
C104 C105 1.400(11)
C104 H104 0.9500
C105 C106 1.443(10)
C106 H106 0.9500
C107 C108 1.510(9)
C107 H10A 0.9900
C107 H10B 0.9900
C108 H10C 0.9900
C108 H10D 0.9900
C109 C110 1.518(10)
C109 H10E 0.9900
C109 H10F 0.9900
C110 H11D 0.9900
C110 H11E 0.9900
C111 C112 1.512(10)
C111 H11F 0.9900
C111 H11G 0.9900
C112 H11H 0.9900
C112 H11I 0.9900
C113 C114 1.526(9)
C113 H11J 0.9900
C113 H11K 0.9900
C114 H11L 0.9900
C114 H11M 0.9900
C115 C116 1.503(10)
C115 H11N 0.9900
C115 H11O 0.9900
C116 H11P 0.9900
C116 H11Q 0.9900
C117 C118 1.441(11)
C117 H117 0.9500
C118 C119 1.403(10)
C118 C123 1.425(11)
C119 C120 1.365(11)
C119 H119 0.9500
C120 C121 1.380(12)
C120 Cl12 1.755(7)
C121 C122 1.371(11)
C121 H121 0.9500
C122 C123 1.435(11)
C122 Br12 1.835(9)
C122 Br2' 2.111(16)
C124 C125 1.501(9)
C124 H124 1.0000
C125 C126 1.392(9)
C125 C130 1.404(9)
C126 C127 1.382(10)
C126 H126 0.9500
C127 C128 1.381(10)
C127 Cl13 1.737(7)
C128 C129 1.376(10)
C128 H128 0.9500
C129 C130 1.411(9)
C129 Br13 1.903(6)
C131 C132 1.518(9)
C131 H131 1.0000
C132 C133 1.386(10)
C132 C137 1.402(11)
C133 C134 1.379(11)
C133 H133 0.9500
C134 C135 1.384(13)
C134 Cl14 1.744(8)
C135 C136 1.372(12)
C135 H135 0.9500
C136 C137 1.412(10)
C136 Br14 1.905(9)
O1W H1W1 1.0513
O1W H1W2 1.0579
O2W H2W1 0.8690
O2W H2W2 0.8765
O1S C1S 1.32(2)
O1S H1S 0.8400
C1S H1S1 0.9800
C1S H1S2 0.9800
C1S H1S3 0.9800

loop_
_geom_hbond_atom_site_label_D
_geom_hbond_atom_site_label_H
_geom_hbond_atom_site_label_A
_geom_hbond_distance_DH
_geom_hbond_distance_HA
_geom_hbond_distance_DA
_geom_hbond_angle_DHA
_geom_hbond_site_symmetry_A
O1W H1W1 O21 1.05 1.64 2.681(9) 171.5 .
O1W H1W2 Cl14 1.06 2.57 3.505(7) 146.4 1_655
O2W H2W1 O1S 0.87 1.86 2.730(18) 178.4 .
O2W H2W2 O11 0.88 2.01 2.890(13) 179.8 .
O1S H1S O5W 0.84 2.20 3.04(3) 178.5 .
